data_4509353
loop_
_publ_author_name
'Hunger, Jens'
'Krautscheid, Harald'
'Sieler, Joachim'

_publ_section_title
;
 Hydrothermal Synthesis and Structure of Coordination Polymers by
 Combination of Bipyrazole and Aromatic Dicarboxylate Ligands
;
_journal_issue 11
_journal_name_full 'Crystal Growth &amp; Design'
_journal_page_first 4613
_journal_paper_doi 10.1021/cg801282r
_journal_volume 9
_journal_year 2009
_chemical_formula_moiety 'C18 H19 Ag N4 O4'
_chemical_formula_sum 'C18 H19 Ag N4 O4'
_chemical_formula_weight 463.24
_chemical_name_systematic
;
catena-((\m~2~-hydrogen-benzene-1,4-dicarboxylato)-(\m~2~-3,3',5,5'-tetramethyl-
4,4'-bipyrazole)-silver(i))
;
_space_group_IT_number 14
_symmetry_cell_setting monoclinic
_symmetry_space_group_name_Hall '-P 2ybc'
_symmetry_space_group_name_H-M 'P 1 21/c 1'
_atom_sites_solution_hydrogens geom
_atom_sites_solution_primary direct
_atom_sites_solution_secondary difmap
_cell_angle_alpha 90.000
_cell_angle_beta 102.538(2)
_cell_angle_gamma 90.000
_cell_formula_units_Z 4
_cell_length_a 10.6313(12)
_cell_length_b 9.5834(10)
_cell_length_c 18.827(2)
_cell_measurement_reflns_used 16738
_cell_measurement_temperature 213(2)
_cell_measurement_theta_max 26.56
_cell_measurement_theta_min 2.22
_cell_volume 1872.4(4)
_computing_cell_refinement 'Bruker SAINT (1998)'
_computing_data_collection 'Bruker SMART (1998)'
_computing_data_reduction 'Bruker SAINT'
_computing_molecular_graphics 'DIAMOND (Brandenburg, 1999)'
_computing_publication_material 'SHELXL97 and DIAMOND'
_computing_structure_refinement 'SHELXL-97 (Sheldrick, 1997)'
_computing_structure_solution 'SHELXS-97 (Sheldrick, 1990)'
_diffrn_ambient_temperature 213(2)
_diffrn_detector_area_resol_mean 8.192
_diffrn_measured_fraction_theta_full 0.993
_diffrn_measured_fraction_theta_max 0.927
_diffrn_measurement_device_type 'Bruker SMART 1000 CCD'
_diffrn_measurement_method '\w-scan and \f-scan'
_diffrn_radiation_monochromator graphite
_diffrn_radiation_source 'fine-focus sealed tube'
_diffrn_radiation_type MoK\a
_diffrn_radiation_wavelength 0.71073
_diffrn_reflns_av_R_equivalents 0.0331
_diffrn_reflns_av_sigmaI/netI 0.0238
_diffrn_reflns_limit_h_max 13
_diffrn_reflns_limit_h_min -14
_diffrn_reflns_limit_k_max 13
_diffrn_reflns_limit_k_min -13
_diffrn_reflns_limit_l_max 25
_diffrn_reflns_limit_l_min -25
_diffrn_reflns_number 20926
_diffrn_reflns_theta_full 28.54
_diffrn_reflns_theta_max 29.28
_diffrn_reflns_theta_min 2.22
_exptl_absorpt_coefficient_mu 1.108
_exptl_absorpt_correction_T_max 0.801
_exptl_absorpt_correction_T_min 0.686
_exptl_absorpt_correction_type empirical
_exptl_absorpt_process_details SADABS
_exptl_crystal_colour colourless
_exptl_crystal_density_diffrn 1.643
_exptl_crystal_density_method 'not measured'
_exptl_crystal_description prism
_exptl_crystal_F_000 936
_exptl_crystal_size_max 0.3
_exptl_crystal_size_mid 0.2
_exptl_crystal_size_min 0.2
_refine_diff_density_max 0.417
_refine_diff_density_min -0.866
_refine_diff_density_rms 0.077
_refine_ls_extinction_coef 0.00044(12)
_refine_ls_extinction_expression Fc^*^=kFc[1+0.001xFc^2^\l^3^/sin(2\q)]^-1/4^
_refine_ls_extinction_method SHELXL
_refine_ls_goodness_of_fit_ref 1.209
_refine_ls_hydrogen_treatment mixed
_refine_ls_matrix_type full
_refine_ls_number_parameters 281
_refine_ls_number_reflns 4732
_refine_ls_number_restraints 0
_refine_ls_restrained_S_all 1.209
_refine_ls_R_factor_all 0.0430
_refine_ls_R_factor_gt 0.0369
_refine_ls_shift/su_max 0.001
_refine_ls_shift/su_mean 0.000
_refine_ls_structure_factor_coef Fsqd
_refine_ls_weighting_details 'calc w=1/[\s^2^(Fo^2^)+(0.0179P)^2^+2.1059P] where P=(Fo^2^+2Fc^2^)/3'
_refine_ls_weighting_scheme calc
_refine_ls_wR_factor_gt 0.0638
_refine_ls_wR_factor_ref 0.0656
_reflns_number_gt 4402
_reflns_number_total 4732
_reflns_threshold_expression >2sigma(I)
_cod_data_source_file cg801282rsup1.cif
_cod_data_source_block 1
_cod_original_sg_symbol_H-M 'P 21/c'
_cod_database_code 4509353

loop_
_symmetry_equiv_pos_as_xyz
'x, y, z'
'-x, y+1/2, -z+1/2'
'-x, -y, -z'
'x, -y-1/2, z-1/2'

loop_
_atom_site_label
_atom_site_type_symbol
_atom_site_fract_x
_atom_site_fract_y
_atom_site_fract_z
_atom_site_U_iso_or_equiv
_atom_site_adp_type
_atom_site_occupancy
_atom_site_symmetry_multiplicity
_atom_site_calc_flag
_atom_site_refinement_flags
C1 C -0.0299(2) 0.7971(3) 0.16656(13) 0.0253(5) Uani 1 1 d .
C2 C 0.0884(2) 0.7721(3) 0.21240(12) 0.0227(5) Uani 1 1 d .
C3 C 0.1516(2) 0.6794(3) 0.17423(12) 0.0217(5) Uani 1 1 d .
C4 C -0.1391(3) 0.8858(3) 0.17650(16) 0.0381(7) Uani 1 1 d .
H4A H -0.1641 0.946 0.1357 0.057 Uiso 1 1 calc R
H4B H -0.1133 0.940 0.2193 0.057 Uiso 1 1 calc R
H4C H -0.2097 0.8283 0.1809 0.057 Uiso 1 1 calc R
C5 C 0.2815(2) 0.6160(3) 0.19905(14) 0.0303(6) Uani 1 1 d .
H5A H 0.2864 0.5344 0.1733 0.045 Uiso 1 1 calc R
H5B H 0.2953 0.596 0.2483 0.045 Uiso 1 1 calc R
H5C H 0.3438 0.6782 0.1910 0.045 Uiso 1 1 calc R
C6 C 0.2409(2) 0.5786(3) -0.19549(13) 0.0251(5) Uani 1 1 d .
C7 C 0.1365(2) 0.6664(3) -0.21566(13) 0.0227(5) Uani 1 1 d .
C8 C 0.0840(2) 0.6793(3) -0.15353(13) 0.0238(5) Uani 1 1 d .
C9 C 0.3339(3) 0.5238(4) -0.23761(15) 0.0398(7) Uani 1 1 d .
H9A H 0.4106 0.5670 -0.2228 0.060 Uiso 1 1 calc R
H9B H 0.3033 0.540 -0.2855 0.060 Uiso 1 1 calc R
H9C H 0.3441 0.431 -0.2300 0.060 Uiso 1 1 calc R
C10 C -0.0292(3) 0.7620(3) -0.14341(16) 0.0388(7) Uani 1 1 d .
H10A H -0.0957 0.7026 -0.1405 0.058 Uiso 1 1 calc R
H10B H -0.0546 0.821 -0.1822 0.058 Uiso 1 1 calc R
H10C H -0.0072 0.813 -0.1013 0.058 Uiso 1 1 calc R
C11 C 0.3311(2) 0.3073(2) 0.05105(12) 0.0205(5) Uani 1 1 d .
C12 C 0.3629(2) 0.1549(2) 0.06135(13) 0.0202(5) Uani 1 1 d .
C13 C 0.4867(2) 0.1145(3) 0.09372(15) 0.0274(5) Uani 1 1 d .
C14 C 0.5189(3) -0.0255(3) 0.09808(15) 0.0280(6) Uani 1 1 d .
C15 C 0.4288(2) -0.1260(2) 0.07041(13) 0.0202(5) Uani 1 1 d .
C16 C 0.4703(2) -0.2763(2) 0.07255(13) 0.0207(5) Uani 1 1 d .
C17 C 0.3035(2) -0.0859(3) 0.03997(15) 0.0270(5) Uani 1 1 d .
C18 C 0.2707(2) 0.0541(2) 0.03566(15) 0.0257(5) Uani 1 1 d .
N1 N 0.07738(19) 0.6504(2) 0.10907(10) 0.0217(4) Uani 1 1 d .
N2 N -0.0323(2) 0.7241(2) 0.10576(11) 0.0247(4) Uani 1 1 d .
N3 N 0.15218(19) 0.6039(2) -0.09919(11) 0.0231(4) Uani 1 1 d .
N4 N 0.2470(2) 0.5439(2) -0.12597(11) 0.0253(5) Uani 1 1 d .
O1 O 0.22155(16) 0.34261(17) 0.01724(10) 0.0252(4) Uani 1 1 d .
O2 O 0.42135(17) 0.39079(17) 0.07768(11) 0.0304(4) Uani 1 1 d .
O3 O 0.37931(16) -0.36317(18) 0.04658(10) 0.0272(4) Uani 1 1 d .
O4 O 0.58242(17) -0.30862(18) 0.09761(11) 0.0305(4) Uani 1 1 d .
Ag1 Ag 0.129166(17) 0.578854(19) 0.011742(9) 0.02126(6) Uani 1 1 d .
H2N H -0.092(3) 0.713(3) 0.0705(17) 0.038(9) Uiso 1 1 d .
H3O H 0.403(4) -0.456(4) 0.059(2) 0.067(12) Uiso 1 1 d .
H4N H 0.296(3) 0.494(3) -0.1021(17) 0.031(8) Uiso 1 1 d .
H13 H 0.547 0.184 0.1114 0.039 Uiso 1 1 calc R
H14 H 0.598 -0.051 0.1187 0.038 Uiso 1 1 calc R
H17 H 0.245 -0.148 0.0215 0.035 Uiso 1 1 calc R
H18 H 0.188 0.080 0.0139 0.033 Uiso 1 1 calc R

loop_
_atom_site_aniso_label
_atom_site_aniso_U_11
_atom_site_aniso_U_22
_atom_site_aniso_U_33
_atom_site_aniso_U_23
_atom_site_aniso_U_13
_atom_site_aniso_U_12
C1 0.0209(11) 0.0305(13) 0.0244(12) -0.0094(10) 0.0050(9) -0.0007(10)
C2 0.0191(11) 0.0301(13) 0.0192(11) -0.0051(10) 0.0047(9) -0.0041(9)
C3 0.0213(11) 0.0277(12) 0.0171(10) -0.0009(9) 0.0063(9) -0.0006(9)
C4 0.0256(13) 0.0484(18) 0.0388(15) -0.0163(14) 0.0036(12) 0.0076(12)
C5 0.0268(13) 0.0410(15) 0.0227(12) -0.0009(11) 0.0042(10) 0.0066(11)
C6 0.0242(11) 0.0320(13) 0.0192(11) 0.0034(10) 0.0051(9) 0.0038(11)
C7 0.0206(11) 0.0284(12) 0.0191(11) 0.0055(9) 0.0042(9) 0.0027(9)
C8 0.0223(12) 0.0279(12) 0.0217(11) 0.0066(10) 0.0061(9) 0.0038(10)
C9 0.0404(16) 0.0553(19) 0.0272(13) 0.0074(13) 0.0149(12) 0.0217(14)
C10 0.0363(15) 0.0486(18) 0.0358(15) 0.0154(14) 0.0172(12) 0.0189(13)
C11 0.0264(12) 0.0145(10) 0.0199(11) 0.0012(9) 0.0033(9) 0.0036(9)
C12 0.0247(12) 0.0135(10) 0.0214(11) 0.0003(9) 0.0026(9) 0.0016(9)
C13 0.0239(12) 0.0164(11) 0.0364(14) -0.0013(10) -0.0053(11) -0.0013(9)
C14 0.0214(12) 0.0191(11) 0.0385(15) 0.0016(11) -0.0044(11) 0.0043(10)
C15 0.0218(11) 0.0142(10) 0.0242(11) 0.0024(9) 0.0042(9) 0.0027(9)
C16 0.0246(11) 0.0151(10) 0.0227(11) 0.0026(9) 0.0061(9) 0.0028(9)
C17 0.0213(11) 0.0162(11) 0.0408(14) -0.0019(11) 0.0011(10) -0.0031(10)
C18 0.0188(11) 0.0174(12) 0.0388(14) 0.0017(10) 0.0013(10) 0.0032(9)
N1 0.0203(10) 0.0253(10) 0.0190(9) -0.0043(8) 0.0032(8) 0.0027(8)
N2 0.0200(10) 0.0308(11) 0.0215(10) -0.0086(9) 0.0004(8) 0.0014(9)
N3 0.0240(10) 0.0261(11) 0.0197(9) 0.0048(8) 0.0059(8) 0.0056(8)
N4 0.0247(11) 0.0315(12) 0.0197(10) 0.0068(9) 0.0047(8) 0.0112(9)
O1 0.0248(9) 0.0160(8) 0.0312(9) -0.0018(7) -0.0020(7) 0.0059(7)
O2 0.0275(9) 0.0133(8) 0.0442(11) -0.0015(7) -0.0057(8) -0.0006(7)
O3 0.0227(9) 0.0145(8) 0.0418(11) 0.0003(8) 0.0010(8) 0.0009(7)
O4 0.0232(9) 0.0183(8) 0.0463(11) 0.0017(8) -0.0010(8) 0.0047(7)
Ag1 0.02420(10) 0.02420(10) 0.01601(9) -0.00175(7) 0.00576(6) 0.00158(8)

loop_
_atom_type_symbol
_atom_type_description
_atom_type_scat_dispersion_real
_atom_type_scat_dispersion_imag
_atom_type_scat_source
C C 0.0033 0.0016 'International Tables Vol C Tables 4.2.6.8 and 6.1.1.4'
H H 0.0000 0.0000 'International Tables Vol C Tables 4.2.6.8 and 6.1.1.4'
N N 0.0061 0.0033 'International Tables Vol C Tables 4.2.6.8 and 6.1.1.4'
O O 0.0106 0.0060 'International Tables Vol C Tables 4.2.6.8 and 6.1.1.4'
Ag Ag -0.8971 1.1015 'International Tables Vol C Tables 4.2.6.8 and 6.1.1.4'

loop_
_geom_angle_atom_site_label_1
_geom_angle_atom_site_label_2
_geom_angle_atom_site_label_3
_geom_angle
_geom_angle_site_symmetry_3
N2 C1 C2 106.8(2) .
N2 C1 C4 122.5(2) .
C2 C1 C4 130.6(2) .
C1 C2 C3 105.2(2) .
C1 C2 C7 126.5(2) 4_576
C3 C2 C7 128.3(2) 4_576
N1 C3 C2 110.4(2) .
N1 C3 C5 121.8(2) .
C2 C3 C5 127.8(2) .
C1 C4 H4A 109.5 .
C1 C4 H4B 109.5 .
H4A C4 H4B 109.5 .
C1 C4 H4C 109.5 .
H4A C4 H4C 109.5 .
H4B C4 H4C 109.5 .
C3 C5 H5A 109.5 .
C3 C5 H5B 109.5 .
H5A C5 H5B 109.5 .
C3 C5 H5C 109.5 .
H5A C5 H5C 109.5 .
H5B C5 H5C 109.5 .
N4 C6 C7 106.6(2) .
N4 C6 C9 122.4(2) .
C7 C6 C9 131.0(2) .
C6 C7 C8 105.4(2) .
C6 C7 C2 126.8(2) 4_575
C8 C7 C2 127.8(2) 4_575
N3 C8 C7 110.1(2) .
N3 C8 C10 120.7(2) .
C7 C8 C10 129.1(2) .
C6 C9 H9A 109.5 .
C6 C9 H9B 109.5 .
H9A C9 H9B 109.5 .
C6 C9 H9C 109.5 .
H9A C9 H9C 109.5 .
H9B C9 H9C 109.5 .
C8 C10 H10A 109.5 .
C8 C10 H10B 109.5 .
H10A C10 H10B 109.5 .
C8 C10 H10C 109.5 .
H10A C10 H10C 109.5 .
H10B C10 H10C 109.5 .
O1 C11 O2 125.1(2) .
O1 C11 C12 119.3(2) .
O2 C11 C12 115.7(2) .
C13 C12 C18 119.5(2) .
C13 C12 C11 119.7(2) .
C18 C12 C11 120.7(2) .
C12 C13 C14 119.9(2) .
C12 C13 H13 118.1 .
C14 C13 H13 122.0 .
C15 C14 C13 120.8(2) .
C15 C14 H14 119 .
C13 C14 H14 120 .
C14 C15 C17 119.3(2) .
C14 C15 C16 118.9(2) .
C17 C15 C16 121.8(2) .
O4 C16 O3 124.9(2) .
O4 C16 C15 120.5(2) .
O3 C16 C15 114.6(2) .
C18 C17 C15 120.0(2) .
C18 C17 H17 119 .
C15 C17 H17 121 .
C17 C18 C12 120.3(2) .
C17 C18 H18 119.6 .
C12 C18 H18 120.0 .
C3 N1 N2 105.36(19) .
C3 N1 Ag1 130.04(16) .
N2 N1 Ag1 120.52(15) .
C1 N2 N1 112.2(2) .
C1 N2 H2N 129(2) .
N1 N2 H2N 118(2) .
C8 N3 N4 105.68(19) .
C8 N3 Ag1 130.09(16) .
N4 N3 Ag1 124.20(15) .
C6 N4 N3 112.2(2) .
C6 N4 H4N 127(2) .
N3 N4 H4N 121(2) .
C11 O1 Ag1 126.24(15) .
C16 O3 H3O 112(2) .
N1 Ag1 N3 153.39(8) .
N1 Ag1 O1 115.71(7) .
N3 Ag1 O1 90.86(7) .
N1 Ag1 Ag1 83.86(5) 3_565
N3 Ag1 Ag1 101.51(6) 3_565
O1 Ag1 Ag1 83.68(4) 3_565

loop_
_geom_bond_atom_site_label_1
_geom_bond_atom_site_label_2
_geom_bond_distance
_geom_bond_site_symmetry_2
C1 N2 1.337(3) .
C1 C2 1.383(3) .
C1 C4 1.483(4) .
C2 C3 1.402(3) .
C2 C7 1.464(3) 4_576
C3 N1 1.336(3) .
C3 C5 1.488(3) .
C4 H4A 0.9492 .
C4 H4B 0.9492 .
C4 H4C 0.9492 .
C5 H5A 0.9280 .
C5 H5B 0.9280 .
C5 H5C 0.9280 .
C6 N4 1.338(3) .
C6 C7 1.379(3) .
C6 C9 1.490(3) .
C7 C8 1.406(3) .
C7 C2 1.464(3) 4_575
C8 N3 1.331(3) .
C8 C10 1.487(3) .
C9 H9A 0.9034 .
C9 H9B 0.9034 .
C9 H9C 0.9034 .
C10 H10A 0.9182 .
C10 H10B 0.9182 .
C10 H10C 0.9182 .
C11 O1 1.247(3) .
C11 O2 1.266(3) .
C11 C12 1.503(3) .
C12 C13 1.380(3) .
C12 C18 1.387(3) .
C13 C14 1.383(3) .
C13 H13 0.93 .
C14 C15 1.378(3) .
C14 H14 0.88 .
C15 C17 1.385(3) .
C15 C16 1.505(3) .
C16 O4 1.222(3) .
C16 O3 1.290(3) .
C17 C18 1.384(3) .
C17 H17 0.88 .
C18 H18 0.92 .
N1 N2 1.353(3) .
N1 Ag1 2.1374(19) .
N2 H2N 0.82(3) .
N3 N4 1.350(3) .
N3 Ag1 2.168(2) .
N4 H4N 0.78(3) .
O1 Ag1 2.4611(16) .
O3 H3O 0.94(4) .
Ag1 Ag1 3.0814(5) 3_565
